data_2207223
loop_
_publ_author_name
'Ustaba\,s, Re\,sat'
'Sancak, Kemal'
'Er, Mustafa'
'\"Unver, Yasemin'
'\,Coruh, Ufuk'
'V\'azquez-L\'opez, Ezequiel M.'
'Yavuz, Metin'

_publ_section_title
;
 Ethene-1,1,2,2-tetrayltetramethylene tetrathiocyanate
;
_journal_coeditor_code GH6023
_journal_issue 11
_journal_name_full 'Acta Crystallographica Section E'
_journal_page_first o3529
_journal_page_last o3531
_journal_paper_doi 10.1107/S1600536805030709
_journal_volume 61
_journal_year 2005
_chemical_formula_iupac 'C10 H8 N4 S4'
_chemical_formula_moiety 'C10 H8 N4 S4'
_chemical_formula_sum 'C10 H8 N4 S4'
_chemical_formula_weight 312.44
_chemical_name_systematic
;
Ethene-1,1,2,2-tetrayltetramethylene tetrathiocyanate
;
_space_group_IT_number 14
_symmetry_cell_setting monoclinic
_symmetry_space_group_name_Hall '-P 2ybc'
_symmetry_space_group_name_H-M 'P 1 21/c 1'
_atom_sites_solution_hydrogens geom
_atom_sites_solution_primary direct
_atom_sites_solution_secondary difmap
_cell_angle_alpha 90.00
_cell_angle_beta 108.200(2)
_cell_angle_gamma 90.00
_cell_formula_units_Z 4
_cell_length_a 11.5149(14)
_cell_length_b 8.6821(10)
_cell_length_c 14.1549(17)
_cell_measurement_reflns_used 7754
_cell_measurement_temperature 293(2)
_cell_measurement_theta_max 27.99
_cell_measurement_theta_min 1.86
_cell_volume 1344.3(3)
_computing_cell_refinement 'SAINT (Bruker, 1997)'
_computing_data_collection 'SMART (Bruker, 1997)'
_computing_data_reduction SAINT
_computing_molecular_graphics 'SHELXTL (Sheldrick, 1997b)'
_computing_publication_material SHELXTL
_computing_structure_refinement 'SHELXL97 (Sheldrick, 1997a)'
_computing_structure_solution 'SHELXS97 (Sheldrick, 1997a)'
_diffrn_ambient_temperature 293(2)
_diffrn_measured_fraction_theta_full 0.956
_diffrn_measured_fraction_theta_max 0.956
_diffrn_measurement_device_type 'Bruker SMART CCD area-detector'
_diffrn_measurement_method '\f and \w'
_diffrn_radiation_monochromator graphite
_diffrn_radiation_source 'fine-focus sealed tube'
_diffrn_radiation_type MoK\a
_diffrn_radiation_wavelength 0.71073
_diffrn_reflns_av_R_equivalents 0.0173
_diffrn_reflns_av_sigmaI/netI 0.0184
_diffrn_reflns_limit_h_max 13
_diffrn_reflns_limit_h_min -14
_diffrn_reflns_limit_k_max 11
_diffrn_reflns_limit_k_min -5
_diffrn_reflns_limit_l_max 18
_diffrn_reflns_limit_l_min -18
_diffrn_reflns_number 7754
_diffrn_reflns_theta_full 27.99
_diffrn_reflns_theta_max 27.99
_diffrn_reflns_theta_min 1.86
_diffrn_standards_decay_% 0
_diffrn_standards_number 0
_exptl_absorpt_coefficient_mu 0.692
_exptl_absorpt_correction_T_max 0.835000
_exptl_absorpt_correction_T_min 0.808522
_exptl_absorpt_correction_type multi-scan
_exptl_absorpt_process_details '(DENZO-SMN; Otwinowski & Minor, 1997)'
_exptl_crystal_colour yellow
_exptl_crystal_density_diffrn 1.544
_exptl_crystal_density_method 'not measured'
_exptl_crystal_description prism
_exptl_crystal_F_000 640
_exptl_crystal_size_max 0.30
_exptl_crystal_size_mid 0.27
_exptl_crystal_size_min 0.26
_refine_diff_density_max 0.348
_refine_diff_density_min -0.297
_refine_ls_extinction_method none
_refine_ls_goodness_of_fit_ref 1.081
_refine_ls_hydrogen_treatment constr
_refine_ls_matrix_type full
_refine_ls_number_parameters 163
_refine_ls_number_reflns 3100
_refine_ls_number_restraints 0
_refine_ls_restrained_S_all 1.081
_refine_ls_R_factor_all 0.0549
_refine_ls_R_factor_gt 0.0418
_refine_ls_shift/su_max 0.001
_refine_ls_shift/su_mean 0.000
_refine_ls_structure_factor_coef Fsqd
_refine_ls_weighting_details 'calc w = 1/[\s^2^(Fo^2^)+(0.0477P)^2^+0.9296P] where P = (Fo^2^+2Fc^2^)/3'
_refine_ls_weighting_scheme calc
_refine_ls_wR_factor_gt 0.1122
_refine_ls_wR_factor_ref 0.1174
_reflns_number_gt 2390
_reflns_number_total 3100
_reflns_threshold_expression I>2\s(I)
_cod_data_source_file gh6023.cif
_cod_data_source_block I
_cod_original_sg_symbol_H-M 'P 21/c'
_cod_database_code 2207223
_cod_database_fobs_code 2207223

loop_
_symmetry_equiv_pos_as_xyz
'x, y, z'
'-x, y+1/2, -z+1/2'
'-x, -y, -z'
'x, -y-1/2, z-1/2'

loop_
_atom_site_label
_atom_site_fract_x
_atom_site_fract_y
_atom_site_fract_z
_atom_site_U_iso_or_equiv
_atom_site_adp_type
_atom_site_calc_flag
_atom_site_refinement_flags
_atom_site_occupancy
_atom_site_type_symbol
S1 0.08273(6) 0.39546(7) 0.11416(5) 0.04309(18) Uani d . 1 S
S2 0.41588(5) -0.14671(7) 0.38429(5) 0.04048(17) Uani d . 1 S
S3 0.16195(6) 0.37616(7) 0.37805(5) 0.04094(17) Uani d . 1 S
S4 0.33764(6) -0.13249(7) 0.11859(5) 0.04309(18) Uani d . 1 S
C1 0.10462(19) 0.1891(3) 0.14000(17) 0.0345(5) Uani d . 1 C
H1A 0.0260 0.1430 0.1344 0.041 Uiso calc R 1 H
H1B 0.1344 0.1424 0.0897 0.041 Uiso calc R 1 H
C2 0.3921(2) 0.0598(3) 0.35464(18) 0.0373(5) Uani d . 1 C
H2A 0.3619 0.1082 0.4041 0.045 Uiso calc R 1 H
H2B 0.4705 0.1062 0.3598 0.045 Uiso calc R 1 H
C4 0.3525(2) 0.0660(3) 0.16750(18) 0.0349(5) Uani d . 1 C
H4A 0.4383 0.0941 0.1880 0.042 Uiso calc R 1 H
H4B 0.3098 0.1345 0.1137 0.042 Uiso calc R 1 H
C6 0.30484(18) 0.0941(2) 0.25336(15) 0.0262(4) Uani d . 1 C
C5 0.19208(18) 0.1519(2) 0.24073(15) 0.0256(4) Uani d . 1 C
C3 0.1435(2) 0.1790(3) 0.32644(17) 0.0358(5) Uani d . 1 C
H3A 0.1841 0.1081 0.3794 0.043 Uiso calc R 1 H
H3B 0.0571 0.1537 0.3049 0.043 Uiso calc R 1 H
C21 0.2692(2) -0.1937(3) 0.37086(19) 0.0429(6) Uani d . 1 C
C31 0.3023(2) 0.4187(3) 0.3730(2) 0.0451(6) Uani d . 1 C
C11 0.2189(2) 0.4353(3) 0.09898(19) 0.0430(6) Uani d . 1 C
C41 0.1898(2) -0.1680(3) 0.10705(19) 0.0419(6) Uani d . 1 C
N11 0.3089(3) 0.4639(3) 0.0854(2) 0.0675(7) Uani d . 1 N
N41 0.0904(2) -0.1973(3) 0.0987(2) 0.0620(7) Uani d . 1 N
N31 0.3955(3) 0.4530(3) 0.3694(3) 0.0780(9) Uani d . 1 N
N21 0.1708(2) -0.2249(3) 0.3615(2) 0.0665(7) Uani d . 1 N

loop_
_atom_site_aniso_label
_atom_site_aniso_U_11
_atom_site_aniso_U_22
_atom_site_aniso_U_33
_atom_site_aniso_U_12
_atom_site_aniso_U_13
_atom_site_aniso_U_23
S1 0.0392(3) 0.0349(3) 0.0550(4) 0.0116(2) 0.0146(3) 0.0149(3)
S2 0.0330(3) 0.0333(3) 0.0513(4) 0.0077(2) 0.0076(3) 0.0112(2)
S3 0.0413(3) 0.0354(3) 0.0540(4) -0.0021(2) 0.0264(3) -0.0115(3)
S4 0.0386(3) 0.0385(3) 0.0567(4) 0.0017(3) 0.0214(3) -0.0146(3)
C1 0.0275(10) 0.0276(10) 0.0442(13) 0.0027(8) 0.0054(9) 0.0052(9)
C2 0.0292(11) 0.0270(10) 0.0475(13) 0.0008(9) 0.0004(9) 0.0018(9)
C4 0.0320(11) 0.0285(10) 0.0506(14) -0.0005(9) 0.0220(10) -0.0022(9)
C6 0.0236(9) 0.0195(9) 0.0355(11) -0.0013(7) 0.0093(8) -0.0001(7)
C5 0.0255(10) 0.0193(9) 0.0331(10) -0.0006(7) 0.0106(8) 0.0008(7)
C3 0.0401(12) 0.0282(10) 0.0464(13) -0.0015(9) 0.0242(10) -0.0012(9)
C21 0.0466(14) 0.0318(12) 0.0500(14) 0.0012(11) 0.0148(11) 0.0071(10)
C31 0.0432(14) 0.0319(12) 0.0650(17) -0.0036(10) 0.0240(12) -0.0111(11)
C11 0.0488(15) 0.0315(12) 0.0484(14) 0.0021(11) 0.0149(12) 0.0049(10)
C41 0.0433(14) 0.0356(12) 0.0490(14) -0.0009(10) 0.0178(11) -0.0069(10)
N11 0.0631(17) 0.0540(16) 0.096(2) -0.0055(13) 0.0403(16) 0.0057(14)
N41 0.0458(13) 0.0569(15) 0.0858(19) -0.0137(12) 0.0245(13) -0.0133(14)
N31 0.0582(16) 0.0518(16) 0.140(3) -0.0132(13) 0.0535(18) -0.0131(17)
N21 0.0450(14) 0.0551(16) 0.100(2) -0.0059(12) 0.0242(14) 0.0121(15)

loop_
_atom_type_symbol
_atom_type_description
_atom_type_scat_dispersion_real
_atom_type_scat_dispersion_imag
_atom_type_scat_source
C C 0.0033 0.0016 'International Tables Vol C Tables 4.2.6.8 and 6.1.1.4'
H H 0.0000 0.0000 'International Tables Vol C Tables 4.2.6.8 and 6.1.1.4'
N N 0.0061 0.0033 'International Tables Vol C Tables 4.2.6.8 and 6.1.1.4'
S S 0.1246 0.1234 'International Tables Vol C Tables 4.2.6.8 and 6.1.1.4'

loop_
_geom_angle_atom_site_label_1
_geom_angle_atom_site_label_2
_geom_angle_atom_site_label_3
_geom_angle
C11 S1 C1 98.70(11)
C21 S2 C2 97.89(11)
C31 S3 C3 100.38(11)
C41 S4 C4 100.34(11)
C5 C1 S1 114.18(15)
C5 C1 H1A 108.7
S1 C1 H1A 108.7
C5 C1 H1B 108.7
S1 C1 H1B 108.7
H1A C1 H1B 107.6
C6 C2 S2 114.72(15)
C6 C2 H2A 108.6
S2 C2 H2A 108.6
C6 C2 H2B 108.6
S2 C2 H2B 108.6
H2A C2 H2B 107.6
C6 C4 S4 116.16(15)
C6 C4 H4A 108.2
S4 C4 H4A 108.2
C6 C4 H4B 108.2
S4 C4 H4B 108.2
H4A C4 H4B 107.4
C5 C6 C4 122.15(19)
C5 C6 C2 121.95(19)
C4 C6 C2 115.85(18)
C6 C5 C1 122.50(19)
C6 C5 C3 122.36(19)
C1 C5 C3 115.11(18)
C5 C3 S3 115.97(15)
C5 C3 H3A 108.3
S3 C3 H3A 108.3
C5 C3 H3B 108.3
S3 C3 H3B 108.3
H3A C3 H3B 107.4
N21 C21 S2 179.7(3)
N31 C31 S3 177.4(3)
N11 C11 S1 177.6(3)
N41 C41 S4 177.7(3)

loop_
_geom_bond_atom_site_label_1
_geom_bond_atom_site_label_2
_geom_bond_distance
S1 C11 1.684(3)
S1 C1 1.831(2)
S2 C21 1.690(3)
S2 C2 1.842(2)
S3 C31 1.681(3)
S3 C3 1.847(2)
S4 C41 1.687(3)
S4 C4 1.845(2)
C1 C5 1.501(3)
C1 H1A 0.9700
C1 H1B 0.9700
C2 C6 1.501(3)
C2 H2A 0.9700
C2 H2B 0.9700
C4 C6 1.501(3)
C4 H4A 0.9700
C4 H4B 0.9700
C6 C5 1.351(3)
C5 C3 1.504(3)
C3 H3A 0.9700
C3 H3B 0.9700
C21 N21 1.132(3)
C31 N31 1.129(3)
C11 N11 1.139(3)
C41 N41 1.142(3)

loop_
_geom_hbond_atom_site_label_D
_geom_hbond_atom_site_label_H
_geom_hbond_atom_site_label_A
_geom_hbond_site_symmetry_A
_geom_hbond_distance_DH
_geom_hbond_distance_HA
_geom_hbond_distance_DA
_geom_hbond_angle_DHA
C1 H1A N21 2_555 0.97 2.56 3.251(4) 129
C4 H4A N31 2_645 0.97 2.61 3.257(4) 125

loop_
_geom_torsion_atom_site_label_1
_geom_torsion_atom_site_label_2
_geom_torsion_atom_site_label_3
_geom_torsion_atom_site_label_4
_geom_torsion
C11 S1 C1 C5 72.47(19)
C21 S2 C2 C6 -58.9(2)
C41 S4 C4 C6 48.6(2)
S4 C4 C6 C5 -96.8(2)
S4 C4 C6 C2 85.5(2)
S2 C2 C6 C5 108.0(2)
S2 C2 C6 C4 -74.3(2)
C4 C6 C5 C1 1.5(3)
C2 C6 C5 C1 179.03(19)
C4 C6 C5 C3 179.46(19)
C2 C6 C5 C3 -3.0(3)
S1 C1 C5 C6 -107.9(2)
S1 C1 C5 C3 74.0(2)
C6 C5 C3 S3 95.4(2)
C1 C5 C3 S3 -86.5(2)
C31 S3 C3 C5 -39.4(2)

loop_
_cod_related_entry_id
_cod_related_entry_database
_cod_related_entry_code
1 ChemSpider 21128635
